data_4100236
_journal_name_full 'Journal of the American Chemical Society'
_journal_year 2005
_chemical_absolute_configuration syn
_chemical_formula_moiety 'C51 H77 O9 P, C4 H10 O'
_chemical_formula_sum 'C55 H87 O10 P'
_chemical_formula_weight 939.22
_space_group_IT_number 19
_symmetry_cell_setting orthorhombic
_symmetry_space_group_name_Hall 'P 2ac 2ab'
_symmetry_space_group_name_H-M 'P 21 21 21'
_cell_angle_alpha 90.00
_cell_angle_beta 90.00
_cell_angle_gamma 90.00
_cell_formula_units_Z 4
_cell_length_a 11.2661(2)
_cell_length_b 16.8443(2)
_cell_length_c 30.1188(5)
_cell_measurement_temperature 293(2)
_cell_volume 5715.63(15)
_diffrn_ambient_temperature 293(2)
_exptl_crystal_density_diffrn 1.091
_cod_depositor_comments
;
The following automatic conversions were performed:
'_symmetry_cell_setting' value 'Orthorhombic' changed to 'orthorhombic'
according to '/home/saulius/struct/CIF-dictionaries/cif_core.dic'
dictionary named 'cif_core.dic' version 2.4.1 from 2010-06-29.

Automatic conversion script
Id: cif_fix_enum 1527 2010-12-29 10:47:43Z saulius 
;
_cod_database_code 4100236

loop_
_symmetry_equiv_pos_as_xyz
'x, y, z'
'-x+1/2, -y, z+1/2'
'x+1/2, -y+1/2, -z'
'-x, y+1/2, -z+1/2'

loop_
_atom_site_label
_atom_site_type_symbol
_atom_site_fract_x
_atom_site_fract_y
_atom_site_fract_z
_atom_site_U_iso_or_equiv
_atom_site_adp_type
_atom_site_occupancy
_atom_site_symmetry_multiplicity
_atom_site_calc_flag
_atom_site_refinement_flags
_atom_site_disorder_assembly
_atom_site_disorder_group
P P 0.97047(14) -0.98013(8) 0.00119(5) 0.0490(4) Uani 1 1 d . . .
O1 O 0.8552(4) -0.7677(3) 0.09655(14) 0.0740(13) Uani 1 1 d . . .
O2 O 0.8047(6) -0.7401(5) 0.1690(2) 0.130(2) Uani 1 1 d . . .
O3 O 0.6741(5) -0.8412(3) 0.16001(19) 0.1027(17) Uani 1 1 d . . .
O4 O 0.6366(4) -0.7964(3) 0.04408(17) 0.0904(15) Uani 1 1 d . . .
H4 H 0.5821 -0.8214 0.0327 0.136 Uiso 1 1 calc R . .
O5 O 0.8529(3) -0.9247(2) 0.01443(12) 0.0532(10) Uani 1 1 d . . .
O6 O 1.0581(3) -0.9084(2) 0.01294(12) 0.0567(10) Uani 1 1 d . . .
O7 O 1.0910(3) -1.0332(2) -0.01128(12) 0.0554(10) Uani 1 1 d . . .
O8 O 0.9432(4) -1.0472(2) 0.03735(12) 0.0557(11) Uani 1 1 d . . .
O9 O 0.9122(4) -1.0021(2) -0.04591(12) 0.0583(11) Uani 1 1 d . . .
C1 C 0.7718(7) -0.7370(4) 0.1251(3) 0.087(2) Uani 1 1 d . . .
H1 H 0.7506 -0.6827 0.1166 0.104 Uiso 1 1 calc R . .
C2 C 0.6633(7) -0.7920(5) 0.1221(3) 0.082(2) Uani 1 1 d . . .
H2 H 0.5883 -0.7625 0.1218 0.098 Uiso 1 1 calc R . .
C3 C 0.6822(6) -0.8394(4) 0.0804(2) 0.0663(18) Uani 1 1 d . . .
H3 H 0.6470 -0.8924 0.0825 0.080 Uiso 1 1 calc R . .
C4 C 0.8186(6) -0.8428(3) 0.07861(19) 0.0571(16) Uani 1 1 d . . .
H4A H 0.8479 -0.8861 0.0973 0.069 Uiso 1 1 calc R . .
C5 C 0.8747(6) -0.8475(3) 0.0328(2) 0.0582(17) Uani 1 1 d . . .
H5 H 0.8401 -0.8068 0.0134 0.070 Uiso 1 1 calc R . .
C6 C 1.0093(6) -0.8383(3) 0.0338(2) 0.0646(18) Uani 1 1 d . . .
H6A H 1.0332 -0.7910 0.0177 0.078 Uiso 1 1 calc R . .
H6B H 1.0371 -0.8339 0.0642 0.078 Uiso 1 1 calc R . .
C7 C 0.7434(9) -0.8016(7) 0.1930(3) 0.109(3) Uani 1 1 d . . .
C8 C 0.6641(11) -0.7629(8) 0.2271(3) 0.178(6) Uani 1 1 d . . .
H8A H 0.6228 -0.8032 0.2435 0.266 Uiso 1 1 calc R . .
H8B H 0.6077 -0.7293 0.2124 0.266 Uiso 1 1 calc R . .
H8C H 0.7114 -0.7317 0.2470 0.266 Uiso 1 1 calc R . .
C9 C 0.8277(11) -0.8597(8) 0.2122(4) 0.167(5) Uani 1 1 d . . .
H9A H 0.7845 -0.8998 0.2281 0.251 Uiso 1 1 calc R . .
H9B H 0.8808 -0.8330 0.2322 0.251 Uiso 1 1 calc R . .
H9C H 0.8726 -0.8840 0.1888 0.251 Uiso 1 1 calc R . .
C10 C 1.1470(5) -1.0361(3) -0.05218(19) 0.0513(15) Uani 1 1 d . . .
C11 C 1.2110(5) -1.1054(3) -0.06281(19) 0.0526(16) Uani 1 1 d . . .
C12 C 1.2569(6) -1.1092(4) -0.1058(2) 0.0666(18) Uani 1 1 d . . .
H12 H 1.2987 -1.1546 -0.1138 0.080 Uiso 1 1 calc R . .
C13 C 1.2445(6) -1.0501(4) -0.1374(2) 0.0666(18) Uani 1 1 d . . .
C14 C 1.1888(6) -0.9809(4) -0.1237(2) 0.0701(19) Uani 1 1 d . . .
H14 H 1.1822 -0.9386 -0.1434 0.084 Uiso 1 1 calc R . .
C15 C 1.1428(6) -0.9736(4) -0.0814(2) 0.0610(16) Uani 1 1 d . . .
H15 H 1.1088 -0.9259 -0.0726 0.073 Uiso 1 1 calc R . .
C16 C 0.8485(6) -1.0553(3) 0.06665(19) 0.0518(15) Uani 1 1 d . . .
C17 C 0.8720(5) -1.0704(3) 0.11176(19) 0.0538(15) Uani 1 1 d . . .
C18 C 0.7720(6) -1.0814(4) 0.1378(2) 0.0704(19) Uani 1 1 d . . .
H18 H 0.7841 -1.0883 0.1681 0.085 Uiso 1 1 calc R . .
C19 C 0.6559(6) -1.0831(4) 0.1229(2) 0.0715(19) Uani 1 1 d . . .
C20 C 0.6390(6) -1.0694(3) 0.0784(2) 0.0685(18) Uani 1 1 d . . .
H20 H 0.5624 -1.0691 0.0670 0.082 Uiso 1 1 calc R . .
C21 C 0.7328(6) -1.0563(4) 0.0507(2) 0.0629(17) Uani 1 1 d . . .
H21 H 0.7190 -1.0479 0.0206 0.075 Uiso 1 1 calc R . .
C22 C 0.8585(6) -0.9547(3) -0.07786(19) 0.0542(15) Uani 1 1 d . . .
C23 C 0.7964(5) -0.9916(4) -0.11227(19) 0.0563(16) Uani 1 1 d . . .
C24 C 0.7490(6) -0.9404(4) -0.1445(2) 0.0661(18) Uani 1 1 d . . .
H24 H 0.7057 -0.9630 -0.1676 0.079 Uiso 1 1 calc R . .
C25 C 0.7623(6) -0.8592(4) -0.1443(2) 0.0638(18) Uani 1 1 d . . .
C26 C 0.8277(6) -0.8256(4) -0.1104(2) 0.0695(19) Uani 1 1 d . . .
H26 H 0.8391 -0.7709 -0.1097 0.083 Uiso 1 1 calc R . .
C27 C 0.8765(6) -0.8726(4) -0.07737(19) 0.0600(17) Uani 1 1 d . . .
H27 H 0.9213 -0.8495 -0.0549 0.072 Uiso 1 1 calc R . .
C28 C 1.2275(6) -1.1738(4) -0.0299(2) 0.0648(18) Uani 1 1 d . . .
C29 C 1.2896(9) -1.0602(5) -0.1853(2) 0.098(3) Uani 1 1 d . . .
C30 C 0.9987(5) -1.0762(4) 0.1308(2) 0.0654(18) Uani 1 1 d . . .
C31 C 0.5535(7) -1.1007(6) 0.1547(3) 0.103(3) Uani 1 1 d . . .
C32 C 0.7861(6) -1.0825(4) -0.1166(2) 0.0695(19) Uani 1 1 d . . .
C33 C 0.7128(7) -0.8046(5) -0.1806(2) 0.086(2) Uani 1 1 d . . .
C34 C 1.1094(6) -1.2123(4) -0.0189(2) 0.077(2) Uani 1 1 d . . .
H34A H 1.1217 -1.2548 0.0018 0.115 Uiso 1 1 calc R . .
H34B H 1.0744 -1.2330 -0.0456 0.115 Uiso 1 1 calc R . .
H34C H 1.0573 -1.1735 -0.0061 0.115 Uiso 1 1 calc R . .
C35 C 1.3120(7) -1.2387(4) -0.0488(3) 0.093(2) Uani 1 1 d . . .
H35A H 1.3209 -1.2805 -0.0274 0.139 Uiso 1 1 calc R . .
H35B H 1.3881 -1.2156 -0.0550 0.139 Uiso 1 1 calc R . .
H35C H 1.2790 -1.2600 -0.0757 0.139 Uiso 1 1 calc R . .
C36 C 1.2870(7) -1.1432(4) 0.0128(2) 0.084(2) Uani 1 1 d . . .
H36A H 1.2971 -1.1864 0.0333 0.126 Uiso 1 1 calc R . .
H36B H 1.2380 -1.1031 0.0261 0.126 Uiso 1 1 calc R . .
H36C H 1.3632 -1.1210 0.0057 0.126 Uiso 1 1 calc R . .
C37 C 1.3596(10) -1.1367(7) -0.1927(3) 0.140(4) Uani 1 1 d . . .
H37A H 1.4280 -1.1372 -0.1738 0.210 Uiso 1 1 calc R . .
H37B H 1.3845 -1.1396 -0.2232 0.210 Uiso 1 1 calc R . .
H37C H 1.3101 -1.1816 -0.1860 0.210 Uiso 1 1 calc R . .
C38 C 1.3795(12) -0.9947(7) -0.1955(3) 0.172(5) Uani 1 1 d . . .
H38A H 1.4440 -0.9976 -0.1747 0.258 Uiso 1 1 calc R . .
H38B H 1.3415 -0.9438 -0.1931 0.258 Uiso 1 1 calc R . .
H38C H 1.4095 -1.0014 -0.2251 0.258 Uiso 1 1 calc R . .
C39 C 1.1863(10) -1.0624(9) -0.2166(3) 0.183(6) Uani 1 1 d . . .
H39A H 1.2147 -1.0686 -0.2465 0.275 Uiso 1 1 calc R . .
H39B H 1.1424 -1.0138 -0.2143 0.275 Uiso 1 1 calc R . .
H39C H 1.1357 -1.1063 -0.2092 0.275 Uiso 1 1 calc R . .
C40 C 1.0606(7) -1.1497(4) 0.1091(3) 0.090(2) Uani 1 1 d . . .
H40A H 1.0147 -1.1965 0.1150 0.136 Uiso 1 1 calc R . .
H40B H 1.1387 -1.1559 0.1213 0.136 Uiso 1 1 calc R . .
H40C H 1.0664 -1.1418 0.0776 0.136 Uiso 1 1 calc R . .
C41 C 1.0705(6) -1.0029(4) 0.1220(2) 0.086(2) Uani 1 1 d . . .
H41A H 1.0733 -0.9931 0.0906 0.129 Uiso 1 1 calc R . .
H41B H 1.1497 -1.0103 0.1330 0.129 Uiso 1 1 calc R . .
H41C H 1.0345 -0.9584 0.1367 0.129 Uiso 1 1 calc R . .
C42 C 0.9986(7) -1.0892(6) 0.1808(2) 0.105(3) Uani 1 1 d . . .
H42A H 0.9550 -1.1366 0.1876 0.157 Uiso 1 1 calc R . .
H42B H 0.9619 -1.0446 0.1952 0.157 Uiso 1 1 calc R . .
H42C H 1.0788 -1.0946 0.1911 0.157 Uiso 1 1 calc R . .
C43 C 0.5682(10) -1.1849(7) 0.1739(4) 0.154(4) Uani 1 1 d . . .
H43A H 0.6417 -1.1881 0.1900 0.232 Uiso 1 1 calc R . .
H43B H 0.5687 -1.2229 0.1502 0.232 Uiso 1 1 calc R . .
H43C H 0.5035 -1.1962 0.1937 0.232 Uiso 1 1 calc R . .
C44 C 0.5602(11) -1.0479(8) 0.1952(4) 0.185(6) Uani 1 1 d . . .
H44A H 0.6383 -1.0510 0.2078 0.277 Uiso 1 1 calc R . .
H44B H 0.5029 -1.0651 0.2167 0.277 Uiso 1 1 calc R . .
H44C H 0.5438 -0.9940 0.1868 0.277 Uiso 1 1 calc R . .
C45 C 0.4366(8) -1.1037(11) 0.1316(4) 0.223(8) Uani 1 1 d . . .
H45A H 0.3752 -1.1148 0.1529 0.334 Uiso 1 1 calc R . .
H45B H 0.4380 -1.1447 0.1095 0.334 Uiso 1 1 calc R . .
H45C H 0.4212 -1.0535 0.1177 0.334 Uiso 1 1 calc R . .
C46 C 0.7331(10) -1.1188(5) -0.0755(3) 0.122(3) Uani 1 1 d . . .
H46A H 0.6550 -1.0976 -0.0708 0.183 Uiso 1 1 calc R . .
H46B H 0.7823 -1.1067 -0.0504 0.183 Uiso 1 1 calc R . .
H46C H 0.7281 -1.1753 -0.0791 0.183 Uiso 1 1 calc R . .
C47 C 0.9086(8) -1.1165(5) -0.1250(4) 0.131(4) Uani 1 1 d . . .
H47A H 0.9410 -1.0937 -0.1515 0.197 Uiso 1 1 calc R . .
H47B H 0.9031 -1.1730 -0.1283 0.197 Uiso 1 1 calc R . .
H47C H 0.9593 -1.1042 -0.1003 0.197 Uiso 1 1 calc R . .
C48 C 0.7075(9) -1.1056(5) -0.1558(3) 0.135(4) Uani 1 1 d . . .
H48A H 0.6287 -1.0854 -0.1512 0.202 Uiso 1 1 calc R . .
H48B H 0.7047 -1.1623 -0.1584 0.202 Uiso 1 1 calc R . .
H48C H 0.7395 -1.0834 -0.1827 0.202 Uiso 1 1 calc R . .
C49 C 0.6358(16) -0.8467(7) -0.2126(4) 0.240(9) Uani 1 1 d . . .
H49A H 0.6776 -0.8916 -0.2245 0.360 Uiso 1 1 calc R . .
H49B H 0.6146 -0.8113 -0.2363 0.360 Uiso 1 1 calc R . .
H49C H 0.5652 -0.8645 -0.1978 0.360 Uiso 1 1 calc R . .
C50 C 0.8219(12) -0.7684(9) -0.2061(4) 0.198(7) Uani 1 1 d . . .
H50A H 0.8717 -0.7404 -0.1856 0.297 Uiso 1 1 calc R . .
H50B H 0.7941 -0.7323 -0.2285 0.297 Uiso 1 1 calc R . .
H50C H 0.8664 -0.8103 -0.2198 0.297 Uiso 1 1 calc R . .
C51 C 0.6501(11) -0.7333(7) -0.1614(3) 0.155(4) Uani 1 1 d . . .
H51A H 0.7017 -0.7069 -0.1408 0.233 Uiso 1 1 calc R . .
H51B H 0.5794 -0.7502 -0.1464 0.233 Uiso 1 1 calc R . .
H51C H 0.6293 -0.6973 -0.1849 0.233 Uiso 1 1 calc R . .
O1S O 0.4759(7) -0.8895(4) 0.0018(3) 0.155(2) Uiso 1 1 d DU . .
C1S C 0.3590(12) -0.8988(8) 0.0159(5) 0.185(5) Uiso 1 1 d DU . .
H1S1 H 0.3091 -0.8634 -0.0013 0.222 Uiso 1 1 calc R . .
H1S2 H 0.3342 -0.9527 0.0094 0.222 Uiso 1 1 calc R . .
C2S C 0.3398(11) -0.8850(7) 0.0585(4) 0.167(4) Uiso 1 1 d DU . .
H2S1 H 0.2570 -0.8919 0.0649 0.251 Uiso 1 1 calc R . .
H2S2 H 0.3629 -0.8315 0.0654 0.251 Uiso 1 1 calc R . .
H2S3 H 0.3855 -0.9214 0.0760 0.251 Uiso 1 1 calc R . .
C3S C 0.5178(15) -0.9170(11) -0.0405(6) 0.232(7) Uiso 1 1 d DU . .
H3S1 H 0.5771 -0.8773 -0.0477 0.279 Uiso 1 1 calc R . .
H3S2 H 0.5630 -0.9636 -0.0321 0.279 Uiso 1 1 calc R . .
C4S C 0.484(2) -0.9347(14) -0.0756(8) 0.330(13) Uiso 1 1 d DU . .
H4S1 H 0.5498 -0.9399 -0.0954 0.495 Uiso 1 1 calc R . .
H4S2 H 0.4308 -0.8945 -0.0864 0.495 Uiso 1 1 calc R . .
H4S3 H 0.4422 -0.9844 -0.0738 0.495 Uiso 1 1 calc R . .

loop_
_atom_site_aniso_label
_atom_site_aniso_U_11
_atom_site_aniso_U_22
_atom_site_aniso_U_33
_atom_site_aniso_U_23
_atom_site_aniso_U_13
_atom_site_aniso_U_12
P 0.0625(9) 0.0384(8) 0.0461(9) -0.0005(7) -0.0031(8) 0.0020(8)
O1 0.077(3) 0.064(3) 0.081(3) -0.030(2) 0.020(3) -0.004(3)
O2 0.130(5) 0.182(7) 0.079(4) -0.048(4) 0.015(4) -0.040(5)
O3 0.109(4) 0.121(4) 0.078(4) -0.003(4) 0.020(3) -0.012(4)
O4 0.081(4) 0.091(4) 0.099(4) 0.007(3) -0.024(3) 0.013(3)
O5 0.065(2) 0.039(2) 0.056(2) -0.0054(18) -0.005(2) 0.005(2)
O6 0.066(3) 0.048(2) 0.056(2) -0.005(2) 0.006(2) 0.000(2)
O7 0.071(3) 0.050(2) 0.045(2) -0.0015(18) 0.005(2) 0.0108(19)
O8 0.068(3) 0.049(2) 0.050(2) 0.0062(19) 0.001(2) 0.005(2)
O9 0.087(3) 0.041(2) 0.047(2) 0.0006(19) -0.016(2) 0.007(2)
C1 0.098(6) 0.066(5) 0.096(6) -0.027(4) 0.011(5) 0.007(5)
C2 0.067(5) 0.089(5) 0.089(6) -0.014(5) 0.014(4) 0.017(4)
C3 0.066(5) 0.055(4) 0.078(5) -0.006(4) 0.001(4) -0.002(3)
C4 0.072(5) 0.044(4) 0.055(4) -0.004(3) 0.000(3) -0.004(3)
C5 0.067(5) 0.037(4) 0.071(4) 0.000(3) -0.009(3) 0.004(3)
C6 0.077(5) 0.043(4) 0.074(4) -0.015(3) 0.007(3) -0.006(3)
C7 0.094(6) 0.152(9) 0.081(6) -0.030(6) 0.012(6) -0.001(7)
C8 0.159(10) 0.262(15) 0.112(8) -0.086(9) 0.048(8) 0.016(10)
C9 0.164(11) 0.205(13) 0.132(9) -0.005(9) -0.016(9) 0.041(11)
C10 0.053(4) 0.050(4) 0.051(4) -0.006(3) -0.002(3) -0.003(3)
C11 0.061(4) 0.044(4) 0.052(4) -0.006(3) 0.005(3) -0.005(3)
C12 0.072(4) 0.053(4) 0.075(5) -0.018(4) 0.004(4) 0.005(3)
C13 0.084(5) 0.059(4) 0.057(4) -0.013(4) 0.012(4) -0.012(4)
C14 0.091(5) 0.055(4) 0.064(4) 0.009(4) 0.008(4) -0.006(4)
C15 0.080(4) 0.048(4) 0.055(4) -0.007(3) 0.008(4) -0.001(4)
C16 0.059(4) 0.039(3) 0.058(4) -0.003(3) 0.003(4) -0.003(3)
C17 0.057(4) 0.056(4) 0.048(4) 0.003(3) 0.004(3) -0.005(3)
C18 0.076(5) 0.084(5) 0.051(4) 0.013(4) -0.007(4) 0.004(4)
C19 0.072(5) 0.080(5) 0.062(5) 0.019(4) 0.006(4) -0.009(4)
C20 0.064(4) 0.057(4) 0.085(5) 0.009(4) 0.001(4) -0.005(4)
C21 0.066(5) 0.057(4) 0.066(4) 0.003(3) -0.013(4) -0.004(4)
C22 0.066(4) 0.046(4) 0.050(4) 0.004(3) 0.001(3) 0.004(3)
C23 0.068(4) 0.052(4) 0.049(4) -0.001(3) -0.010(3) 0.002(3)
C24 0.079(4) 0.071(5) 0.048(4) -0.002(4) -0.016(3) -0.002(4)
C25 0.079(5) 0.062(5) 0.050(4) 0.010(3) -0.003(4) 0.004(4)
C26 0.101(5) 0.056(4) 0.051(4) -0.001(4) 0.000(4) 0.012(4)
C27 0.082(5) 0.049(4) 0.048(4) 0.002(3) -0.004(3) 0.005(4)
C28 0.073(5) 0.047(4) 0.075(4) -0.007(3) 0.000(4) 0.013(4)
C29 0.145(8) 0.086(6) 0.063(5) -0.011(4) 0.029(5) -0.005(6)
C30 0.063(4) 0.079(5) 0.055(4) 0.004(3) -0.011(3) -0.006(4)
C31 0.083(6) 0.143(8) 0.083(6) 0.028(6) 0.008(5) -0.010(6)
C32 0.090(5) 0.056(4) 0.062(4) -0.008(3) -0.019(4) -0.004(4)
C33 0.110(6) 0.094(6) 0.053(4) 0.012(4) -0.005(4) 0.026(5)
C34 0.081(5) 0.061(4) 0.088(5) 0.008(4) 0.003(4) -0.014(4)
C35 0.105(6) 0.059(4) 0.115(6) 0.008(4) 0.007(5) 0.018(4)
C36 0.096(5) 0.068(5) 0.088(5) 0.005(4) -0.014(4) 0.014(4)
C37 0.149(9) 0.182(10) 0.089(6) -0.042(7) 0.041(6) 0.009(8)
C38 0.255(14) 0.147(9) 0.114(8) -0.009(7) 0.102(9) -0.046(10)
C39 0.171(10) 0.321(18) 0.057(5) -0.029(8) -0.011(6) 0.087(11)
C40 0.088(6) 0.088(6) 0.096(5) 0.003(5) -0.018(5) 0.019(5)
C41 0.076(5) 0.090(6) 0.092(5) 0.004(4) -0.026(4) -0.018(4)
C42 0.090(6) 0.158(8) 0.066(5) 0.021(5) -0.009(4) -0.008(6)
C43 0.160(10) 0.160(10) 0.143(9) 0.033(8) 0.057(8) -0.030(8)
C44 0.151(10) 0.225(14) 0.178(11) -0.057(11) 0.098(9) -0.038(10)
C45 0.057(6) 0.46(3) 0.152(10) 0.089(13) 0.014(6) -0.033(10)
C46 0.196(10) 0.066(5) 0.103(6) -0.006(5) 0.016(7) -0.046(6)
C47 0.117(7) 0.080(6) 0.197(10) -0.055(7) -0.026(7) 0.034(6)
C48 0.179(9) 0.083(6) 0.142(8) -0.026(6) -0.083(8) -0.007(6)
C49 0.41(2) 0.123(9) 0.187(12) 0.046(9) -0.220(15) -0.010(12)
C50 0.197(12) 0.261(15) 0.136(9) 0.126(10) 0.039(9) 0.057(12)
C51 0.196(11) 0.157(10) 0.114(7) -0.002(7) -0.030(8) 0.081(9)

loop_
_geom_bond_atom_site_label_1
_geom_bond_atom_site_label_2
_geom_bond_distance
_geom_bond_site_symmetry_2
_geom_bond_publ_flag
P O5 1.669(4) . y
P O6 1.600(4) . y
P O7 1.669(4) . y
P O8 1.599(4) . y
P O9 1.606(4) . y
O1 C1 1.374(8) . ?
O1 C4 1.436(7) . ?
O2 C1 1.373(9) . ?
O2 C7 1.441(11) . ?
O3 C2 1.415(9) . ?
O3 C7 1.430(10) . ?
O4 C3 1.409(7) . ?
O5 C5 1.434(6) . ?
O6 C6 1.446(7) . ?
O7 C10 1.385(6) . ?
O8 C16 1.392(7) . ?
O9 C22 1.390(6) . ?
C1 C2 1.535(10) . ?
C2 C3 1.504(9) . ?
C3 C4 1.539(9) . ?
C4 C5 1.521(8) . ?
C5 C6 1.525(8) . ?
C7 C9 1.481(13) . ?
C7 C8 1.507(12) . ?
C10 C15 1.373(8) . ?
C10 C11 1.410(8) . ?
C11 C12 1.396(8) . ?
C11 C28 1.531(8) . ?
C12 C13 1.385(9) . ?
C13 C14 1.386(9) . ?
C13 C29 1.539(9) . ?
C14 C15 1.382(8) . ?
C16 C21 1.389(8) . ?
C16 C17 1.408(8) . ?
C17 C18 1.385(8) . ?
C17 C30 1.542(8) . ?
C18 C19 1.382(9) . ?
C19 C20 1.374(9) . ?
C19 C31 1.527(10) . ?
C20 C21 1.365(9) . ?
C22 C23 1.396(8) . ?
C22 C27 1.398(8) . ?
C23 C24 1.404(8) . ?
C23 C32 1.541(9) . ?
C24 C25 1.377(8) . ?
C25 C26 1.381(9) . ?
C25 C33 1.534(9) . ?
C26 C27 1.386(8) . ?
C28 C34 1.517(9) . ?
C28 C36 1.540(9) . ?
C28 C35 1.557(9) . ?
C29 C39 1.498(12) . ?
C29 C37 1.527(12) . ?
C29 C38 1.530(12) . ?
C30 C41 1.499(9) . ?
C30 C42 1.523(9) . ?
C30 C40 1.565(9) . ?
C31 C45 1.489(12) . ?
C31 C44 1.512(13) . ?
C31 C43 1.542(13) . ?
C32 C46 1.505(10) . ?
C32 C47 1.515(10) . ?
C32 C48 1.527(10) . ?
C33 C49 1.476(13) . ?
C33 C51 1.509(12) . ?
C33 C50 1.572(13) . ?
O1S C1S 1.393(12) . ?
O1S C3S 1.434(15) . ?
C1S C2S 1.320(13) . ?
C3S C4S 1.164(18) . ?

loop_
_cod_related_entry_id
_cod_related_entry_database
_cod_related_entry_code
1 ChemSpider 30659892
